data_4079023
loop_
_publ_author_name
'Li, Wenyi'
'Zhang, Zhongjian'
'Yao, Yingming'
'Zhang, Yong'
'Shen, Qi'

_publ_section_title
;
 Control of Conformations of Piperazidine-Bridged Bis(phenolato) Groups:
 Syntheses and Structures of Bimetallic and Monometallic Lanthanide Amides
 and Their Application in the Polymerization of Lactides
;
_journal_issue 9
_journal_name_full Organometallics
_journal_page_first 3499
_journal_paper_doi 10.1021/om201164t
_journal_volume 31
_journal_year 2012
_chemical_formula_moiety 'C42 H74 N3 Nd O3 Si2, 0.5(C4 H8 O)'
_chemical_formula_sum 'C44 H78 N3 Nd O3.5 Si2'
_chemical_formula_weight 905.51
_chemical_name_systematic
; 
 ? 
;
_space_group_IT_number 60
_symmetry_cell_setting orthorhombic
_symmetry_Int_Tables_number 60
_symmetry_space_group_name_Hall '-P 2n 2ab'
_symmetry_space_group_name_H-M 'P b c n'
_atom_sites_solution_hydrogens geom
_atom_sites_solution_primary direct
_atom_sites_solution_secondary difmap
_audit_creation_method SHELXL-97
_cell_angle_alpha 90.00
_cell_angle_beta 90.00
_cell_angle_gamma 90.00
_cell_formula_units_Z 8
_cell_length_a 22.5843(10)
_cell_length_b 15.7763(7)
_cell_length_c 27.2441(13)
_cell_measurement_reflns_used 33524
_cell_measurement_temperature 223(2)
_cell_measurement_theta_max 27.5
_cell_measurement_theta_min 3.1
_cell_volume 9707.0(8)
_computing_cell_refinement CrystalClear
_computing_data_collection CrystalClear
_computing_data_reduction CrystalStructure
_computing_structure_refinement 'SHELXL-97 (Sheldrick, 1997)'
_computing_structure_solution 'SHELXS-97 (Sheldrick, 1990)'
_diffrn_ambient_temperature 223(2)
_diffrn_detector_area_resol_mean 14.63
_diffrn_measured_fraction_theta_full 0.995
_diffrn_measured_fraction_theta_max 0.995
_diffrn_measurement_device_type 'Rigaku Saturn'
_diffrn_measurement_method \w
_diffrn_radiation_monochromator graphite
_diffrn_radiation_source 'fine-focus sealed tube'
_diffrn_radiation_type MoK\a
_diffrn_radiation_wavelength 0.71075
_diffrn_reflns_av_R_equivalents 0.0802
_diffrn_reflns_av_sigmaI/netI 0.0660
_diffrn_reflns_limit_h_max 25
_diffrn_reflns_limit_h_min -27
_diffrn_reflns_limit_k_max 16
_diffrn_reflns_limit_k_min -19
_diffrn_reflns_limit_l_max 31
_diffrn_reflns_limit_l_min -33
_diffrn_reflns_number 42612
_diffrn_reflns_theta_full 25.50
_diffrn_reflns_theta_max 25.50
_diffrn_reflns_theta_min 3.09
_exptl_absorpt_coefficient_mu 1.158
_exptl_absorpt_correction_T_max 0.842
_exptl_absorpt_correction_T_min 0.566
_exptl_absorpt_correction_type multi-scan
_exptl_absorpt_process_details 'Jacobson, R. (1998) Private communication'
_exptl_crystal_colour blue
_exptl_crystal_density_diffrn 1.239
_exptl_crystal_density_method 'not measured'
_exptl_crystal_description block
_exptl_crystal_F_000 3832
_exptl_crystal_size_max 0.45
_exptl_crystal_size_mid 0.28
_exptl_crystal_size_min 0.15
_refine_diff_density_max 1.004
_refine_diff_density_min -0.921
_refine_diff_density_rms 0.094
_refine_ls_extinction_method none
_refine_ls_goodness_of_fit_ref 1.258
_refine_ls_hydrogen_treatment mixed
_refine_ls_matrix_type full
_refine_ls_number_parameters 484
_refine_ls_number_reflns 8992
_refine_ls_number_restraints 12
_refine_ls_restrained_S_all 1.258
_refine_ls_R_factor_all 0.1035
_refine_ls_R_factor_gt 0.0901
_refine_ls_shift/su_max 0.003
_refine_ls_shift/su_mean 0.000
_refine_ls_structure_factor_coef Fsqd
_refine_ls_weighting_details 'calc w=1/[\s^2^(Fo^2^)+(0.0513P)^2^+43.5330P] where P=(Fo^2^+2Fc^2^)/3'
_refine_ls_weighting_scheme calc
_refine_ls_wR_factor_gt 0.1844
_refine_ls_wR_factor_ref 0.1916
_reflns_number_gt 7959
_reflns_number_total 8992
_reflns_threshold_expression >2sigma(I)
_cod_data_source_file om201164t_si_001.cif
_cod_data_source_block complex12
_cod_original_formula_sum 'C44 H78 N3 Nd O3.50 Si2'
_cod_database_code 4079023

loop_
_symmetry_equiv_pos_as_xyz
'x, y, z'
'-x+1/2, y+1/2, z'
'x, -y, z+1/2'
'-x+1/2, -y+1/2, z+1/2'
'-x, -y, -z'
'x-1/2, -y-1/2, -z'
'-x, y, -z-1/2'
'x-1/2, y-1/2, -z-1/2'

loop_
_atom_site_label
_atom_site_type_symbol
_atom_site_fract_x
_atom_site_fract_y
_atom_site_fract_z
_atom_site_U_iso_or_equiv
_atom_site_adp_type
_atom_site_occupancy
_atom_site_symmetry_multiplicity
_atom_site_calc_flag
_atom_site_refinement_flags
_atom_site_disorder_assembly
_atom_site_disorder_group
Nd1 Nd 0.345124(17) 0.23298(3) 0.107791(15) 0.03379(15) Uani 1 1 d . . .
Si1 Si 0.26730(11) 0.31769(17) 0.01370(9) 0.0506(6) Uani 1 1 d . . .
H1 H 0.315(3) 0.365(5) 0.027(3) 0.05(2) Uiso 1 1 d . . .
Si2 Si 0.21007(12) 0.15986(18) 0.05506(10) 0.0548(7) Uani 1 1 d . . .
H2 H 0.231(4) 0.093(6) 0.089(4) 0.08(3) Uiso 1 1 d . . .
O1 O 0.4333(2) 0.2943(3) 0.1183(2) 0.0431(13) Uani 1 1 d . . .
O2 O 0.3484(2) 0.1077(3) 0.1435(2) 0.0410(13) Uani 1 1 d . . .
O3 O 0.3970(3) 0.1802(4) 0.0310(2) 0.0551(16) Uani 1 1 d . . .
O4 O 0.4674(14) 0.558(2) -0.0067(13) 0.190(14) Uiso 0.50 1 d PD . 1
N1 N 0.3338(3) 0.3738(4) 0.1568(2) 0.0345(14) Uani 1 1 d . . .
N2 N 0.2821(3) 0.2446(4) 0.1876(2) 0.0326(14) Uani 1 1 d . . .
N3 N 0.2601(3) 0.2396(5) 0.0554(2) 0.0453(17) Uani 1 1 d . . .
C1 C 0.4629(3) 0.3643(5) 0.1313(3) 0.0370(18) Uani 1 1 d . . .
C2 C 0.5259(3) 0.3626(5) 0.1387(3) 0.0363(18) Uani 1 1 d . . .
C3 C 0.5535(3) 0.4378(5) 0.1496(3) 0.0412(19) Uani 1 1 d . . .
H3 H 0.5949 0.4369 0.1532 0.049 Uiso 1 1 calc R . .
C4 C 0.5246(3) 0.5156(5) 0.1556(3) 0.0417(19) Uani 1 1 d . . .
C5 C 0.4632(4) 0.5147(5) 0.1513(3) 0.0417(19) Uani 1 1 d . . .
H5 H 0.4418 0.5649 0.1567 0.050 Uiso 1 1 calc R . .
C6 C 0.4329(3) 0.4410(5) 0.1392(3) 0.0386(18) Uani 1 1 d . . .
C7 C 0.3391(3) 0.0666(5) 0.1862(3) 0.0360(18) Uani 1 1 d . . .
C8 C 0.3741(3) -0.0043(5) 0.2000(3) 0.0361(17) Uani 1 1 d . . .
C9 C 0.3648(3) -0.0390(5) 0.2462(3) 0.0404(19) Uani 1 1 d . . .
H9 H 0.3886 -0.0850 0.2558 0.048 Uiso 1 1 calc R . .
C10 C 0.3222(4) -0.0095(5) 0.2794(3) 0.044(2) Uani 1 1 d . A .
C11 C 0.2871(4) 0.0575(5) 0.2637(3) 0.0401(19) Uani 1 1 d . . .
H11 H 0.2574 0.0780 0.2848 0.048 Uiso 1 1 calc R . .
C12 C 0.2943(3) 0.0955(5) 0.2179(3) 0.0341(17) Uani 1 1 d . . .
C13 C 0.3656(3) 0.4464(5) 0.1342(3) 0.043(2) Uani 1 1 d . . .
H13A H 0.3519 0.4990 0.1495 0.052 Uiso 1 1 calc R . .
H13B H 0.3554 0.4491 0.0992 0.052 Uiso 1 1 calc R . .
C14 C 0.3515(4) 0.3590(5) 0.2087(3) 0.045(2) Uani 1 1 d . . .
H14A H 0.3373 0.4053 0.2295 0.054 Uiso 1 1 calc R . .
H14B H 0.3947 0.3561 0.2113 0.054 Uiso 1 1 calc R . .
C15 C 0.3239(4) 0.2753(5) 0.2248(3) 0.044(2) Uani 1 1 d . . .
H15A H 0.3552 0.2331 0.2298 0.053 Uiso 1 1 calc R . .
H15B H 0.3032 0.2833 0.2560 0.053 Uiso 1 1 calc R . .
C16 C 0.2693(3) 0.3901(5) 0.1568(3) 0.042(2) Uani 1 1 d . . .
H16A H 0.2554 0.4004 0.1233 0.051 Uiso 1 1 calc R . .
H16B H 0.2604 0.4404 0.1767 0.051 Uiso 1 1 calc R . .
C17 C 0.2379(4) 0.3119(5) 0.1785(3) 0.047(2) Uani 1 1 d . . .
H17A H 0.2182 0.3272 0.2093 0.056 Uiso 1 1 calc R . .
H17B H 0.2077 0.2914 0.1555 0.056 Uiso 1 1 calc R . .
C18 C 0.2527(3) 0.1644(5) 0.2025(3) 0.0407(19) Uani 1 1 d . . .
H18A H 0.2288 0.1438 0.1749 0.049 Uiso 1 1 calc R . .
H18B H 0.2256 0.1765 0.2297 0.049 Uiso 1 1 calc R . .
C19 C 0.5597(3) 0.2789(5) 0.1385(3) 0.0399(19) Uani 1 1 d . . .
C20 C 0.6272(3) 0.2923(5) 0.1437(4) 0.048(2) Uani 1 1 d . . .
H20A H 0.6417 0.3251 0.1161 0.073 Uiso 1 1 calc R . .
H20B H 0.6470 0.2377 0.1444 0.073 Uiso 1 1 calc R . .
H20C H 0.6354 0.3225 0.1740 0.073 Uiso 1 1 calc R . .
C21 C 0.5513(4) 0.2262(5) 0.0913(3) 0.052(2) Uani 1 1 d . . .
H21A H 0.5104 0.2080 0.0888 0.077 Uiso 1 1 calc R . .
H21B H 0.5769 0.1768 0.0924 0.077 Uiso 1 1 calc R . .
H21C H 0.5614 0.2605 0.0629 0.077 Uiso 1 1 calc R . .
C22 C 0.5392(4) 0.2267(6) 0.1835(4) 0.054(2) Uani 1 1 d . . .
H22A H 0.5477 0.2581 0.2133 0.081 Uiso 1 1 calc R . .
H22B H 0.5601 0.1730 0.1842 0.081 Uiso 1 1 calc R . .
H22C H 0.4970 0.2164 0.1812 0.081 Uiso 1 1 calc R . .
C23 C 0.5602(4) 0.5957(6) 0.1682(4) 0.053(2) Uani 1 1 d . . .
C24 C 0.5925(4) 0.5816(7) 0.2164(4) 0.066(3) Uani 1 1 d . . .
H24A H 0.6128 0.6332 0.2258 0.099 Uiso 1 1 calc R . .
H24B H 0.6211 0.5362 0.2125 0.099 Uiso 1 1 calc R . .
H24C H 0.5642 0.5663 0.2417 0.099 Uiso 1 1 calc R . .
C25 C 0.5206(5) 0.6742(6) 0.1730(5) 0.076(3) Uani 1 1 d . . .
H25A H 0.5013 0.6854 0.1418 0.114 Uiso 1 1 calc R . .
H25B H 0.5445 0.7227 0.1822 0.114 Uiso 1 1 calc R . .
H25C H 0.4908 0.6643 0.1980 0.114 Uiso 1 1 calc R . .
C26 C 0.6069(5) 0.6127(7) 0.1282(4) 0.080(3) Uani 1 1 d . . .
H26A H 0.5872 0.6271 0.0976 0.119 Uiso 1 1 calc R . .
H26B H 0.6308 0.5623 0.1234 0.119 Uiso 1 1 calc R . .
H26C H 0.6321 0.6594 0.1382 0.119 Uiso 1 1 calc R . .
C27 C 0.4206(4) -0.0415(5) 0.1648(3) 0.042(2) Uani 1 1 d . . .
C28 C 0.4499(4) -0.1223(6) 0.1849(4) 0.062(3) Uani 1 1 d . . .
H28A H 0.4202 -0.1663 0.1885 0.094 Uiso 1 1 calc R . .
H28B H 0.4676 -0.1103 0.2166 0.094 Uiso 1 1 calc R . .
H28C H 0.4803 -0.1412 0.1623 0.094 Uiso 1 1 calc R . .
C29 C 0.4702(4) 0.0246(6) 0.1551(4) 0.062(3) Uani 1 1 d . . .
H29A H 0.4980 0.0020 0.1313 0.093 Uiso 1 1 calc R . .
H29B H 0.4908 0.0367 0.1855 0.093 Uiso 1 1 calc R . .
H29C H 0.4528 0.0764 0.1424 0.093 Uiso 1 1 calc R . .
C30 C 0.3912(4) -0.0653(5) 0.1164(3) 0.050(2) Uani 1 1 d . . .
H30A H 0.3647 -0.1128 0.1216 0.075 Uiso 1 1 calc R . .
H30B H 0.4213 -0.0811 0.0927 0.075 Uiso 1 1 calc R . .
H30C H 0.3689 -0.0173 0.1040 0.075 Uiso 1 1 calc R . .
C31 C 0.3147(4) -0.0484(5) 0.3306(3) 0.045(2) Uani 1 1 d D . .
C32 C 0.3639(10) -0.1129(15) 0.3424(10) 0.088(4) Uani 0.50 1 d PD A 1
H32A H 0.3580 -0.1354 0.3751 0.132 Uiso 0.50 1 calc PR A 1
H32B H 0.4022 -0.0851 0.3406 0.132 Uiso 0.50 1 calc PR A 1
H32C H 0.3625 -0.1589 0.3188 0.132 Uiso 0.50 1 calc PR A 1
C32' C 0.3343(11) -0.1392(12) 0.3340(10) 0.088(4) Uani 0.50 1 d PD A 2
H32D H 0.3345 -0.1568 0.3681 0.132 Uiso 0.50 1 calc PR A 2
H32E H 0.3739 -0.1446 0.3206 0.132 Uiso 0.50 1 calc PR A 2
H32F H 0.3073 -0.1747 0.3155 0.132 Uiso 0.50 1 calc PR A 2
C33 C 0.2550(9) -0.0871(17) 0.3362(10) 0.088(4) Uani 0.50 1 d PD A 1
H33A H 0.2515 -0.1123 0.3686 0.132 Uiso 0.50 1 calc PR A 1
H33B H 0.2496 -0.1305 0.3114 0.132 Uiso 0.50 1 calc PR A 1
H33C H 0.2250 -0.0437 0.3323 0.132 Uiso 0.50 1 calc PR A 1
C33' C 0.2502(8) -0.0431(18) 0.3466(10) 0.088(4) Uani 0.50 1 d PD A 2
H33D H 0.2248 -0.0579 0.3193 0.132 Uiso 0.50 1 calc PR A 2
H33E H 0.2414 0.0141 0.3574 0.132 Uiso 0.50 1 calc PR A 2
H33F H 0.2434 -0.0823 0.3735 0.132 Uiso 0.50 1 calc PR A 2
C34 C 0.3285(13) 0.0231(14) 0.3663(9) 0.088(4) Uani 0.50 1 d PD A 1
H34A H 0.3000 0.0684 0.3620 0.132 Uiso 0.50 1 calc PR A 1
H34B H 0.3681 0.0445 0.3600 0.132 Uiso 0.50 1 calc PR A 1
H34C H 0.3264 0.0019 0.3997 0.132 Uiso 0.50 1 calc PR A 1
C34' C 0.3492(12) 0.0013(16) 0.3680(9) 0.088(4) Uani 0.50 1 d PD A 2
H34D H 0.3348 0.0592 0.3689 0.132 Uiso 0.50 1 calc PR A 2
H34E H 0.3908 0.0012 0.3592 0.132 Uiso 0.50 1 calc PR A 2
H34F H 0.3443 -0.0244 0.4001 0.132 Uiso 0.50 1 calc PR A 2
C35 C 0.2777(5) 0.2845(7) -0.0510(4) 0.074(3) Uani 1 1 d . . .
H35A H 0.3069 0.2396 -0.0525 0.111 Uiso 1 1 calc R . .
H35B H 0.2912 0.3325 -0.0702 0.111 Uiso 1 1 calc R . .
H35C H 0.2404 0.2641 -0.0641 0.111 Uiso 1 1 calc R . .
C36 C 0.2068(5) 0.3972(8) 0.0119(4) 0.087(4) Uani 1 1 d . . .
H36A H 0.1691 0.3684 0.0083 0.131 Uiso 1 1 calc R . .
H36B H 0.2129 0.4350 -0.0157 0.131 Uiso 1 1 calc R . .
H36C H 0.2069 0.4296 0.0421 0.131 Uiso 1 1 calc R . .
C37 C 0.2008(6) 0.1058(8) -0.0052(4) 0.090(4) Uani 1 1 d . . .
H37A H 0.1807 0.1435 -0.0279 0.135 Uiso 1 1 calc R . .
H37B H 0.1774 0.0548 -0.0008 0.135 Uiso 1 1 calc R . .
H37C H 0.2393 0.0910 -0.0183 0.135 Uiso 1 1 calc R . .
C38 C 0.1352(5) 0.1904(8) 0.0776(5) 0.086(4) Uani 1 1 d . . .
H38A H 0.1383 0.2119 0.1108 0.129 Uiso 1 1 calc R . .
H38B H 0.1095 0.1412 0.0772 0.129 Uiso 1 1 calc R . .
H38C H 0.1189 0.2340 0.0564 0.129 Uiso 1 1 calc R . .
C39 C 0.4339(6) 0.2294(9) -0.0006(5) 0.104(2) Uani 1 1 d . . .
H39A H 0.4598 0.2662 0.0189 0.124 Uiso 1 1 calc R . .
H39B H 0.4096 0.2650 -0.0220 0.124 Uiso 1 1 calc R . .
C40 C 0.4696(6) 0.1705(8) -0.0300(5) 0.104(2) Uani 1 1 d D . .
H40A H 0.5112 0.1721 -0.0199 0.124 Uiso 1 1 calc R . .
H40B H 0.4671 0.1846 -0.0650 0.124 Uiso 1 1 calc R . .
C41 C 0.4430(6) 0.0854(9) -0.0201(5) 0.104(2) Uani 1 1 d D . .
H41A H 0.4327 0.0573 -0.0510 0.124 Uiso 1 1 calc R . .
H41B H 0.4712 0.0495 -0.0023 0.124 Uiso 1 1 calc R . .
C42 C 0.3905(6) 0.0992(9) 0.0092(5) 0.104(2) Uani 1 1 d . . .
H42A H 0.3551 0.0976 -0.0115 0.124 Uiso 1 1 calc R . .
H42B H 0.3870 0.0554 0.0345 0.124 Uiso 1 1 calc R . .
C43 C 0.4526(14) 0.467(2) -0.0009(15) 0.108(5) Uiso 0.50 1 d PD . 1
C44 C 0.5129(17) 0.4300(18) -0.0114(15) 0.108(5) Uiso 0.50 1 d PD . 1
C45 C 0.5571(13) 0.501(2) -0.0024(15) 0.108(5) Uiso 0.50 1 d PD . 1
C46 C 0.5257(17) 0.5826(18) 0.0094(12) 0.108(5) Uiso 0.50 1 d PD . 1

loop_
_atom_site_aniso_label
_atom_site_aniso_U_11
_atom_site_aniso_U_22
_atom_site_aniso_U_33
_atom_site_aniso_U_23
_atom_site_aniso_U_13
_atom_site_aniso_U_12
Nd1 0.0330(2) 0.0346(2) 0.0337(3) -0.00087(18) -0.00058(18) 0.00052(18)
Si1 0.0473(14) 0.0575(16) 0.0469(14) 0.0027(12) -0.0002(12) -0.0022(12)
Si2 0.0522(15) 0.0621(17) 0.0500(15) -0.0008(13) -0.0095(12) -0.0090(13)
O1 0.037(3) 0.038(3) 0.055(4) -0.008(3) 0.001(3) -0.003(2)
O2 0.045(3) 0.034(3) 0.044(3) 0.004(2) 0.011(3) 0.002(2)
O3 0.061(4) 0.057(4) 0.047(4) -0.010(3) 0.021(3) -0.010(3)
N1 0.027(3) 0.029(3) 0.046(4) -0.002(3) -0.002(3) 0.009(3)
N2 0.028(3) 0.023(3) 0.047(4) 0.000(3) -0.002(3) 0.002(2)
N3 0.040(4) 0.060(5) 0.037(4) 0.004(3) -0.005(3) 0.001(3)
C1 0.034(4) 0.037(4) 0.040(4) 0.000(3) 0.000(4) 0.001(3)
C2 0.033(4) 0.034(4) 0.042(4) 0.002(3) 0.001(3) 0.001(3)
C3 0.034(4) 0.040(5) 0.049(5) 0.005(4) -0.002(4) -0.004(4)
C4 0.039(4) 0.043(5) 0.043(5) 0.004(4) -0.005(4) -0.006(4)
C5 0.042(4) 0.035(4) 0.048(5) 0.003(4) -0.003(4) -0.002(4)
C6 0.034(4) 0.038(4) 0.044(5) 0.005(4) -0.004(4) 0.002(3)
C7 0.040(4) 0.026(4) 0.042(4) -0.001(3) -0.006(4) -0.007(3)
C8 0.035(4) 0.038(4) 0.036(4) -0.001(3) -0.001(3) 0.003(3)
C9 0.039(4) 0.028(4) 0.054(5) -0.003(4) -0.009(4) 0.004(3)
C10 0.052(5) 0.040(5) 0.040(5) 0.002(4) -0.001(4) -0.015(4)
C11 0.043(4) 0.038(4) 0.040(5) 0.000(4) 0.006(4) 0.003(4)
C12 0.029(4) 0.039(4) 0.034(4) -0.004(3) 0.002(3) 0.001(3)
C13 0.041(4) 0.029(4) 0.060(5) 0.001(4) -0.014(4) 0.000(4)
C14 0.047(5) 0.043(5) 0.044(5) -0.009(4) -0.002(4) 0.002(4)
C15 0.051(5) 0.043(5) 0.039(5) 0.002(4) -0.007(4) -0.003(4)
C16 0.033(4) 0.034(4) 0.060(5) -0.005(4) 0.000(4) 0.010(3)
C17 0.039(4) 0.044(5) 0.058(5) -0.004(4) 0.001(4) 0.008(4)
C18 0.036(4) 0.039(5) 0.048(5) 0.003(4) 0.005(4) 0.002(3)
C19 0.034(4) 0.033(4) 0.052(5) -0.001(4) -0.002(4) -0.001(3)
C20 0.029(4) 0.043(5) 0.073(6) -0.001(4) -0.005(4) 0.002(4)
C21 0.045(5) 0.046(5) 0.064(6) -0.017(4) -0.004(4) 0.007(4)
C22 0.047(5) 0.047(5) 0.068(6) 0.006(5) -0.004(5) 0.000(4)
C23 0.052(5) 0.040(5) 0.068(6) 0.004(4) -0.002(5) -0.015(4)
C24 0.062(6) 0.063(7) 0.073(7) -0.006(5) -0.010(5) -0.013(5)
C25 0.068(7) 0.037(5) 0.124(10) -0.001(6) -0.016(7) -0.008(5)
C26 0.084(8) 0.054(6) 0.101(9) -0.003(6) 0.028(7) -0.028(6)
C27 0.045(5) 0.020(4) 0.062(6) 0.000(4) 0.000(4) -0.005(3)
C28 0.060(6) 0.054(6) 0.073(7) 0.006(5) -0.007(5) 0.028(5)
C29 0.041(5) 0.059(6) 0.087(8) -0.010(5) 0.011(5) -0.006(4)
C30 0.063(6) 0.037(5) 0.050(5) -0.006(4) 0.014(5) 0.004(4)
C31 0.054(5) 0.045(5) 0.036(4) 0.006(4) -0.001(4) -0.002(4)
C32 0.098(9) 0.096(9) 0.071(6) 0.039(6) 0.003(6) -0.009(7)
C32' 0.098(9) 0.096(9) 0.071(6) 0.039(6) 0.003(6) -0.009(7)
C33 0.098(9) 0.096(9) 0.071(6) 0.039(6) 0.003(6) -0.009(7)
C33' 0.098(9) 0.096(9) 0.071(6) 0.039(6) 0.003(6) -0.009(7)
C34 0.098(9) 0.096(9) 0.071(6) 0.039(6) 0.003(6) -0.009(7)
C34' 0.098(9) 0.096(9) 0.071(6) 0.039(6) 0.003(6) -0.009(7)
C35 0.091(8) 0.084(8) 0.048(6) 0.006(5) 0.005(6) -0.006(7)
C36 0.092(9) 0.090(9) 0.080(8) 0.022(7) 0.012(7) 0.041(7)
C37 0.105(10) 0.074(8) 0.092(9) -0.028(7) 0.005(8) -0.028(7)
C38 0.055(6) 0.096(9) 0.107(10) -0.033(8) 0.012(7) -0.020(6)
C39 0.103(5) 0.118(6) 0.090(5) -0.026(4) 0.023(4) 0.006(4)
C40 0.103(5) 0.118(6) 0.090(5) -0.026(4) 0.023(4) 0.006(4)
C41 0.103(5) 0.118(6) 0.090(5) -0.026(4) 0.023(4) 0.006(4)
C42 0.103(5) 0.118(6) 0.090(5) -0.026(4) 0.023(4) 0.006(4)

loop_
_atom_type_symbol
_atom_type_description
_atom_type_scat_dispersion_real
_atom_type_scat_dispersion_imag
_atom_type_scat_source
C C 0.0033 0.0016 'International Tables Vol C Tables 4.2.6.8 and 6.1.1.4'
H H 0.0000 0.0000 'International Tables Vol C Tables 4.2.6.8 and 6.1.1.4'
N N 0.0061 0.0033 'International Tables Vol C Tables 4.2.6.8 and 6.1.1.4'
O O 0.0106 0.0060 'International Tables Vol C Tables 4.2.6.8 and 6.1.1.4'
Nd Nd -0.1943 3.0179 'International Tables Vol C Tables 4.2.6.8 and 6.1.1.4'
Si Si 0.0817 0.0704 'International Tables Vol C Tables 4.2.6.8 and 6.1.1.4'

loop_
_geom_angle_atom_site_label_1
_geom_angle_atom_site_label_2
_geom_angle_atom_site_label_3
_geom_angle
_geom_angle_site_symmetry_1
_geom_angle_site_symmetry_3
O2 Nd1 O1 107.6(2) . .
O2 Nd1 N3 109.2(2) . .
O1 Nd1 N3 140.6(2) . .
O2 Nd1 O3 93.1(2) . .
O1 Nd1 O3 80.6(2) . .
N3 Nd1 O3 83.9(2) . .
O2 Nd1 N1 122.8(2) . .
O1 Nd1 N1 69.60(19) . .
N3 Nd1 N1 100.9(2) . .
O3 Nd1 N1 138.4(2) . .
O2 Nd1 N2 73.31(18) . .
O1 Nd1 N2 110.42(19) . .
N3 Nd1 N2 93.2(2) . .
O3 Nd1 N2 164.39(19) . .
N1 Nd1 N2 57.22(18) . .
O2 Nd1 Si1 134.93(15) . .
O1 Nd1 Si1 112.93(15) . .
N3 Nd1 Si1 27.71(17) . .
O3 Nd1 Si1 75.21(16) . .
N1 Nd1 Si1 90.03(14) . .
N2 Nd1 Si1 108.73(14) . .
N3 Si1 C35 116.6(5) . .
N3 Si1 C36 116.2(5) . .
C35 Si1 C36 105.0(5) . .
N3 Si1 Nd1 41.4(2) . .
C35 Si1 Nd1 122.9(4) . .
C36 Si1 Nd1 132.1(4) . .
N3 Si1 H1 107(3) . .
C35 Si1 H1 108(3) . .
C36 Si1 H1 103(3) . .
Nd1 Si1 H1 66(3) . .
N3 Si2 C37 114.9(5) . .
N3 Si2 C38 114.3(5) . .
C37 Si2 C38 107.9(6) . .
N3 Si2 H2 108(4) . .
C37 Si2 H2 105(4) . .
C38 Si2 H2 106(4) . .
C1 O1 Nd1 146.9(5) . .
C7 O2 Nd1 143.9(5) . .
C42 O3 C39 107.3(9) . .
C42 O3 Nd1 126.5(6) . .
C39 O3 Nd1 126.0(6) . .
C44 O4 C45 113(6) 5_665 5_665
C44 O4 C46 28(4) 5_665 .
C45 O4 C46 128(3) 5_665 .
C44 O4 C43 110(5) 5_665 .
C45 O4 C43 18(2) 5_665 .
C46 O4 C43 116(3) . .
C44 O4 C43 50(4) 5_665 5_665
C45 O4 C43 106(3) 5_665 5_665
C46 O4 C43 30.4(14) . 5_665
C43 O4 C43 90(2) . 5_665
C16 N1 C13 110.0(6) . .
C16 N1 C14 106.9(6) . .
C13 N1 C14 112.7(6) . .
C16 N1 Nd1 104.2(4) . .
C13 N1 Nd1 113.4(5) . .
C14 N1 Nd1 109.1(4) . .
C15 N2 C18 112.4(6) . .
C15 N2 C17 108.3(6) . .
C18 N2 C17 110.7(6) . .
C15 N2 Nd1 104.4(5) . .
C18 N2 Nd1 114.3(4) . .
C17 N2 Nd1 106.2(5) . .
Si1 N3 Si2 127.2(4) . .
Si1 N3 Nd1 110.9(3) . .
Si2 N3 Nd1 120.4(4) . .
O1 C1 C6 120.7(7) . .
O1 C1 C2 121.1(7) . .
C6 C1 C2 118.2(7) . .
C3 C2 C1 117.7(7) . .
C3 C2 C19 121.4(7) . .
C1 C2 C19 120.7(7) . .
C2 C3 C4 124.8(7) . .
C2 C3 H3 117.6 . .
C4 C3 H3 117.6 . .
C5 C4 C3 116.4(7) . .
C5 C4 C23 123.3(8) . .
C3 C4 C23 120.2(7) . .
C4 C5 C6 121.3(8) . .
C4 C5 H5 119.3 . .
C6 C5 H5 119.3 . .
C5 C6 C1 121.3(7) . .
C5 C6 C13 117.7(7) . .
C1 C6 C13 121.0(7) . .
O2 C7 C12 119.0(7) . .
O2 C7 C8 121.4(7) . .
C12 C7 C8 119.6(7) . .
C9 C8 C7 117.8(7) . .
C9 C8 C27 121.2(7) . .
C7 C8 C27 121.0(7) . .
C10 C9 C8 123.9(7) . .
C10 C9 H9 118.0 . .
C8 C9 H9 118.0 . .
C11 C10 C9 116.5(7) . .
C11 C10 C31 121.5(8) . .
C9 C10 C31 122.0(8) . .
C12 C11 C10 122.5(7) . .
C12 C11 H11 118.7 . .
C10 C11 H11 118.7 . .
C11 C12 C7 119.6(7) . .
C11 C12 C18 119.4(7) . .
C7 C12 C18 121.0(7) . .
N1 C13 C6 113.6(6) . .
N1 C13 H13A 108.8 . .
C6 C13 H13A 108.8 . .
N1 C13 H13B 108.8 . .
C6 C13 H13B 108.8 . .
H13A C13 H13B 107.7 . .
N1 C14 C15 107.5(6) . .
N1 C14 H14A 110.2 . .
C15 C14 H14A 110.2 . .
N1 C14 H14B 110.2 . .
C15 C14 H14B 110.2 . .
H14A C14 H14B 108.5 . .
N2 C15 C14 110.5(6) . .
N2 C15 H15A 109.6 . .
C14 C15 H15A 109.6 . .
N2 C15 H15B 109.6 . .
C14 C15 H15B 109.6 . .
H15A C15 H15B 108.1 . .
N1 C16 C17 108.4(6) . .
N1 C16 H16A 110.0 . .
C17 C16 H16A 110.0 . .
N1 C16 H16B 110.0 . .
C17 C16 H16B 110.0 . .
H16A C16 H16B 108.4 . .
N2 C17 C16 109.1(6) . .
N2 C17 H17A 109.9 . .
C16 C17 H17A 109.9 . .
N2 C17 H17B 109.9 . .
C16 C17 H17B 109.9 . .
H17A C17 H17B 108.3 . .
N2 C18 C12 114.4(6) . .
N2 C18 H18A 108.7 . .
C12 C18 H18A 108.7 . .
N2 C18 H18B 108.7 . .
C12 C18 H18B 108.7 . .
H18A C18 H18B 107.6 . .
C2 C19 C20 112.0(6) . .
C2 C19 C21 114.1(7) . .
C20 C19 C21 105.7(7) . .
C2 C19 C22 107.9(7) . .
C20 C19 C22 107.2(7) . .
C21 C19 C22 109.7(7) . .
C19 C20 H20A 109.5 . .
C19 C20 H20B 109.5 . .
H20A C20 H20B 109.5 . .
C19 C20 H20C 109.5 . .
H20A C20 H20C 109.5 . .
H20B C20 H20C 109.5 . .
C19 C21 H21A 109.5 . .
C19 C21 H21B 109.5 . .
H21A C21 H21B 109.5 . .
C19 C21 H21C 109.5 . .
H21A C21 H21C 109.5 . .
H21B C21 H21C 109.5 . .
C19 C22 H22A 109.5 . .
C19 C22 H22B 109.5 . .
H22A C22 H22B 109.5 . .
C19 C22 H22C 109.5 . .
H22A C22 H22C 109.5 . .
H22B C22 H22C 109.5 . .
C24 C23 C4 108.9(7) . .
C24 C23 C25 109.0(9) . .
C4 C23 C25 112.2(7) . .
C24 C23 C26 107.9(8) . .
C4 C23 C26 110.1(8) . .
C25 C23 C26 108.6(8) . .
C23 C24 H24A 109.5 . .
C23 C24 H24B 109.5 . .
H24A C24 H24B 109.5 . .
C23 C24 H24C 109.5 . .
H24A C24 H24C 109.5 . .
H24B C24 H24C 109.5 . .
C23 C25 H25A 109.5 . .
C23 C25 H25B 109.5 . .
H25A C25 H25B 109.5 . .
C23 C25 H25C 109.5 . .
H25A C25 H25C 109.5 . .
H25B C25 H25C 109.5 . .
C23 C26 H26A 109.5 . .
C23 C26 H26B 109.5 . .
H26A C26 H26B 109.5 . .
C23 C26 H26C 109.5 . .
H26A C26 H26C 109.5 . .
H26B C26 H26C 109.5 . .
C30 C27 C8 109.7(7) . .
C30 C27 C28 106.9(7) . .
C8 C27 C28 112.8(7) . .
C30 C27 C29 109.5(7) . .
C8 C27 C29 110.0(6) . .
C28 C27 C29 107.9(7) . .
C27 C28 H28A 109.5 . .
C27 C28 H28B 109.5 . .
H28A C28 H28B 109.5 . .
C27 C28 H28C 109.5 . .
H28A C28 H28C 109.5 . .
H28B C28 H28C 109.5 . .
C27 C29 H29A 109.5 . .
C27 C29 H29B 109.5 . .
H29A C29 H29B 109.5 . .
C27 C29 H29C 109.5 . .
H29A C29 H29C 109.5 . .
H29B C29 H29C 109.5 . .
C27 C30 H30A 109.5 . .
C27 C30 H30B 109.5 . .
H30A C30 H30B 109.5 . .
C27 C30 H30C 109.5 . .
H30A C30 H30C 109.5 . .
H30B C30 H30C 109.5 . .
C33 C31 C34' 127.9(18) . .
C33 C31 C32' 82.6(15) . .
C34' C31 C32' 107.6(15) . .
C33 C31 C34 115.1(17) . .
C34' C31 C34 22.2(16) . .
C32' C31 C34 127.4(16) . .
C33 C31 C33' 29.1(14) . .
C34' C31 C33' 105.9(17) . .
C32' C31 C33' 108.5(15) . .
C34 C31 C33' 88.4(17) . .
C33 C31 C32 111.2(15) . .
C34' C31 C32 80.2(15) . .
C32' C31 C32 31.2(13) . .
C34 C31 C32 102.1(15) . .
C33' C31 C32 131.8(15) . .
C33 C31 C10 110.9(12) . .
C34' C31 C10 110.5(13) . .
C32' C31 C10 113.9(12) . .
C34 C31 C10 105.2(13) . .
C33' C31 C10 110.1(12) . .
C32 C31 C10 111.9(11) . .
C31 C32 H32A 109.5 . .
C31 C32 H32B 109.5 . .
C31 C32 H32C 109.5 . .
C31 C32' H32D 109.5 . .
C31 C32' H32E 109.5 . .
H32D C32' H32E 109.5 . .
C31 C32' H32F 109.5 . .
H32D C32' H32F 109.5 . .
H32E C32' H32F 109.5 . .
C31 C33 H33A 109.5 . .
C31 C33 H33B 109.5 . .
C31 C33 H33C 109.5 . .
C31 C33' H33D 109.5 . .
C31 C33' H33E 109.5 . .
H33D C33' H33E 109.5 . .
C31 C33' H33F 109.5 . .
H33D C33' H33F 109.5 . .
H33E C33' H33F 109.5 . .
C31 C34 H34A 109.5 . .
C31 C34 H34B 109.5 . .
C31 C34 H34C 109.5 . .
C31 C34' H34D 109.5 . .
C31 C34' H34E 109.5 . .
H34D C34' H34E 109.5 . .
C31 C34' H34F 109.5 . .
H34D C34' H34F 109.5 . .
H34E C34' H34F 109.5 . .
Si1 C35 H35A 109.5 . .
Si1 C35 H35B 109.5 . .
H35A C35 H35B 109.5 . .
Si1 C35 H35C 109.5 . .
H35A C35 H35C 109.5 . .
H35B C35 H35C 109.5 . .
Si1 C36 H36A 109.5 . .
Si1 C36 H36B 109.5 . .
H36A C36 H36B 109.5 . .
Si1 C36 H36C 109.5 . .
H36A C36 H36C 109.5 . .
H36B C36 H36C 109.5 . .
Si2 C37 H37A 109.5 . .
Si2 C37 H37B 109.5 . .
H37A C37 H37B 109.5 . .
Si2 C37 H37C 109.5 . .
H37A C37 H37C 109.5 . .
H37B C37 H37C 109.5 . .
Si2 C38 H38A 109.5 . .
Si2 C38 H38B 109.5 . .
H38A C38 H38B 109.5 . .
Si2 C38 H38C 109.5 . .
H38A C38 H38C 109.5 . .
H38B C38 H38C 109.5 . .
O3 C39 C40 107.8(11) . .
O3 C39 H39A 110.1 . .
C40 C39 H39A 110.1 . .
O3 C39 H39B 110.1 . .
C40 C39 H39B 110.1 . .
H39A C39 H39B 108.5 . .
C39 C40 C41 104.4(11) . .
C39 C40 H40A 110.9 . .
C41 C40 H40A 110.9 . .
C39 C40 H40B 110.9 . .
C41 C40 H40B 110.9 . .
H40A C40 H40B 108.9 . .
C42 C41 C40 107.0(12) . .
C42 C41 H41A 110.3 . .
C40 C41 H41A 110.3 . .
C42 C41 H41B 110.3 . .
C40 C41 H41B 110.3 . .
H41A C41 H41B 108.6 . .
O3 C42 C41 106.5(11) . .
O3 C42 H42A 110.4 . .
C41 C42 H42A 110.4 . .
O3 C42 H42B 110.4 . .
C41 C42 H42B 110.4 . .
H42A C42 H42B 108.6 . .
C45 C43 C46 171(8) 5_665 5_665
C45 C43 O4 40(5) 5_665 .
C46 C43 O4 131(3) 5_665 .
C45 C43 C44 138(6) 5_665 .
C46 C43 C44 34(2) 5_665 .
O4 C43 C44 99(2) . .
C45 C43 C44 49(5) 5_665 5_665
C46 C43 C44 124(4) 5_665 5_665
O4 C43 C44 20.8(19) . 5_665
C44 C43 C44 90(2) . 5_665
C45 C43 O4 124(7) 5_665 5_665
C46 C43 O4 50(2) 5_665 5_665
O4 C43 O4 90(2) . 5_665
C44 C43 O4 20.5(18) . 5_665
C44 C43 O4 76(2) 5_665 5_665
O4 C44 C46 130(7) 5_665 5_665
O4 C44 C45 42(4) 5_665 .
C46 C44 C45 142(3) 5_665 .
O4 C44 C43 110(5) 5_665 .
C46 C44 C43 37(2) 5_665 .
C45 C44 C43 105.7(19) . .
O4 C44 C43 49(4) 5_665 5_665
C46 C44 C43 127(4) 5_665 5_665
C45 C44 C43 15.7(15) . 5_665
C43 C44 C43 90(2) . 5_665
O4 C44 C45 103(5) 5_665 5_665
C46 C44 C45 47(2) 5_665 5_665
C45 C44 C45 95(2) . 5_665
C43 C44 C45 10.8(14) . 5_665
C43 C44 C45 79.5(19) 5_665 5_665
C43 C45 O4 121(7) 5_665 5_665
C43 C45 C46 6(5) 5_665 .
O4 C45 C46 116(3) 5_665 .
C43 C45 C44 116(6) 5_665 .
O4 C45 C44 25(3) 5_665 .
C46 C45 C44 111(2) . .
C43 C45 C44 31(4) 5_665 5_665
O4 C45 C44 91(3) 5_665 5_665
C46 C45 C44 26.1(13) . 5_665
C44 C45 C44 85(2) . 5_665
C44 C46 C43 109(4) 5_665 5_665
C44 C46 O4 21(4) 5_665 .
C43 C46 O4 100(3) 5_665 .
C44 C46 C45 107(3) 5_665 .
C43 C46 C45 3(3) 5_665 .
O4 C46 C45 98(2) . .

loop_
_geom_bond_atom_site_label_1
_geom_bond_atom_site_label_2
_geom_bond_distance
_geom_bond_site_symmetry_2
Nd1 O2 2.204(5) .
Nd1 O1 2.232(5) .
Nd1 N3 2.395(6) .
Nd1 O3 2.538(6) .
Nd1 N1 2.605(6) .
Nd1 N2 2.605(6) .
Nd1 Si1 3.383(3) .
Si1 N3 1.684(7) .
Si1 C35 1.853(10) .
Si1 C36 1.855(10) .
Si1 H1 1.36(8) .
Si2 N3 1.691(8) .
Si2 C37 1.862(11) .
Si2 C38 1.862(11) .
Si2 H2 1.47(10) .
O1 C1 1.338(9) .
O2 C7 1.348(9) .
O3 C42 1.416(14) .
O3 C39 1.428(14) .
O4 C44 0.69(5) 5_665
O4 C45 1.11(4) 5_665
O4 C46 1.441(18) .
O4 C43 1.475(18) .
O4 C43 1.86(4) 5_665
N1 C16 1.480(9) .
N1 C13 1.485(10) .
N1 C14 1.487(10) .
N2 C15 1.466(10) .
N2 C18 1.485(9) .
N2 C17 1.480(9) .
C1 C6 1.403(11) .
C1 C2 1.437(10) .
C2 C3 1.372(11) .
C2 C19 1.527(10) .
C3 C4 1.401(11) .
C3 H3 0.9400 .
C4 C5 1.391(11) .
C4 C23 1.535(11) .
C5 C6 1.389(11) .
C5 H5 0.9400 .
C6 C13 1.528(10) .
C7 C12 1.408(10) .
C7 C8 1.419(10) .
C8 C9 1.390(11) .
C8 C27 1.538(11) .
C9 C10 1.400(12) .
C9 H9 0.9400 .
C10 C11 1.389(11) .
C10 C31 1.534(11) .
C11 C12 1.394(10) .
C11 H11 0.9400 .
C12 C18 1.497(10) .
C13 H13A 0.9800 .
C13 H13B 0.9800 .
C14 C15 1.524(11) .
C14 H14A 0.9800 .
C14 H14B 0.9800 .
C15 H15A 0.9800 .
C15 H15B 0.9800 .
C16 C17 1.541(11) .
C16 H16A 0.9800 .
C16 H16B 0.9800 .
C17 H17A 0.9800 .
C17 H17B 0.9800 .
C18 H18A 0.9800 .
C18 H18B 0.9800 .
C19 C20 1.546(10) .
C19 C21 1.544(11) .
C19 C22 1.547(12) .
C20 H20A 0.9700 .
C20 H20B 0.9700 .
C20 H20C 0.9700 .
C21 H21A 0.9700 .
C21 H21B 0.9700 .
C21 H21C 0.9700 .
C22 H22A 0.9700 .
C22 H22B 0.9700 .
C22 H22C 0.9700 .
C23 C24 1.519(13) .
C23 C25 1.534(13) .
C23 C26 1.542(13) .
C24 H24A 0.9700 .
C24 H24B 0.9700 .
C24 H24C 0.9700 .
C25 H25A 0.9700 .
C25 H25B 0.9700 .
C25 H25C 0.9700 .
C26 H26A 0.9700 .
C26 H26B 0.9700 .
C26 H26C 0.9700 .
C27 C30 1.523(12) .
C27 C28 1.537(11) .
C27 C29 1.553(11) .
C28 H28A 0.9700 .
C28 H28B 0.9700 .
C28 H28C 0.9700 .
C29 H29A 0.9700 .
C29 H29B 0.9700 .
C29 H29C 0.9700 .
C30 H30A 0.9700 .
C30 H30B 0.9700 .
C30 H30C 0.9700 .
C31 C33 1.488(16) .
C31 C34' 1.504(17) .
C31 C32' 1.501(17) .
C31 C34 1.522(17) .
C31 C33' 1.522(17) .
C31 C32 1.540(16) .
C32 H32A 0.9700 .
C32 H32B 0.9700 .
C32 H32C 0.9700 .
C32' H32D 0.9700 .
C32' H32E 0.9700 .
C32' H32F 0.9700 .
C33 H33A 0.9700 .
C33 H33B 0.9700 .
C33 H33C 0.9700 .
C33' H33D 0.9700 .
C33' H33E 0.9700 .
C33' H33F 0.9700 .
C34 H34A 0.9700 .
C34 H34B 0.9700 .
C34 H34C 0.9700 .
C34' H34D 0.9700 .
C34' H34E 0.9700 .
C34' H34F 0.9700 .
C35 H35A 0.9700 .
C35 H35B 0.9700 .
C35 H35C 0.9700 .
C36 H36A 0.9700 .
C36 H36B 0.9700 .
C36 H36C 0.9700 .
C37 H37A 0.9700 .
C37 H37B 0.9700 .
C37 H37C 0.9700 .
C38 H38A 0.9700 .
C38 H38B 0.9700 .
C38 H38C 0.9700 .
C39 C40 1.468(16) .
C39 H39A 0.9800 .
C39 H39B 0.9800 .
C40 C41 1.495(14) .
C40 H40A 0.9800 .
C40 H40B 0.9800 .
C41 C42 1.446(16) .
C41 H41A 0.9800 .
C41 H41B 0.9800 .
C42 H42A 0.9800 .
C42 H42B 0.9800 .
C43 C45 0.55(4) 5_665
C43 C46 0.96(4) 5_665
C43 C44 1.512(19) .
C43 C44 1.83(5) 5_665
C43 O4 1.86(4) 5_665
C44 O4 0.69(5) 5_665
C44 C46 0.89(4) 5_665
C44 C45 1.525(19) .
C44 C43 1.83(5) 5_665
C44 C45 1.95(4) 5_665
C45 C43 0.55(4) 5_665
C45 O4 1.11(4) 5_665
C45 C46 1.500(19) .
C45 C44 1.95(4) 5_665
C46 C44 0.89(4) 5_665
C46 C43 0.96(4) 5_665
